data_1538611
loop_
_publ_author_name
'Jorgensen, James D.'
'Worlton, Thomas G.'

_publ_section_title
;
 Disordered structure of D2O ice VII from in situ neutron powder diffraction
;
_journal_coden_ASTM JCPSA6
_journal_issue 1
_journal_name_full 'Journal of Chemical Physics'
_journal_page_first 329
_journal_page_last 333
_journal_paper_doi 10.1063/1.449867
_journal_volume 83
_journal_year 1985
_chemical_formula_sum 'D2 O'
_space_group_IT_number 224
_space_group_name_Hall '-P 4bc 2bc 3'
_space_group_name_H-M_alt 'P n -3 m :2'
_cell_angle_alpha 90
_cell_angle_beta 90
_cell_angle_gamma 90
_cell_formula_units_Z 2
_cell_length_a 3.3501
_cell_length_b 3.3501
_cell_length_c 3.3501
_cell_volume 37.599
_diffrn_ambient_pressure 2600000
_diffrn_ambient_temperature 295.15
_pd_proc_ls_prof_wR_expected 0.01696
_pd_proc_ls_prof_wR_factor 0.02587
_cod_data_source_file Jorgensen_JCPSA6_1985_1226.cif
_cod_data_source_block D2O1
_cod_original_cell_volume 37.59874
_cod_original_formula_sum 'D2 O1'
_cod_related_optimal_entry_code 1566716
_cod_database_code 1538611

loop_
_space_group_symop_id
_space_group_symop_operation_xyz
1 x,y,z
2 -y,x+1/2,z+1/2
3 -x+1/2,-y+1/2,z
4 y+1/2,-x,z+1/2
5 x,-y+1/2,-z+1/2
6 y+1/2,x+1/2,-z
7 -x+1/2,y,-z+1/2
8 -y,-x,-z
9 z,x,y
10 -x,z+1/2,y+1/2
11 -z+1/2,-x+1/2,y
12 x+1/2,-z,y+1/2
13 z,-x+1/2,-y+1/2
14 x+1/2,z+1/2,-y
15 -z+1/2,x,-y+1/2
16 -x,-z,-y
17 y,z,x
18 y,-z+1/2,-x+1/2
19 z+1/2,y+1/2,-x
20 -y+1/2,z,-x+1/2
21 -z,-y,-x
22 -y+1/2,-z+1/2,x
23 z+1/2,-y,x+1/2
24 -z,y+1/2,x+1/2
25 -x,-y,-z
26 y,-x-1/2,-z-1/2
27 x-1/2,y-1/2,-z
28 -y-1/2,x,-z-1/2
29 -x,y-1/2,z-1/2
30 -y-1/2,-x-1/2,z
31 x-1/2,-y,z-1/2
32 y,x,z
33 -z,-x,-y
34 x,-z-1/2,-y-1/2
35 z-1/2,x-1/2,-y
36 -x-1/2,z,-y-1/2
37 -z,x-1/2,y-1/2
38 -x-1/2,-z-1/2,y
39 z-1/2,-x,y-1/2
40 x,z,y
41 -y,-z,-x
42 -y,z-1/2,x-1/2
43 -z-1/2,-y-1/2,x
44 y-1/2,-z,x-1/2
45 z,y,x
46 y-1/2,z-1/2,-x
47 -z-1/2,y,-x-1/2
48 z,-y-1/2,-x-1/2

loop_
_atom_site_label
_atom_site_type_symbol
_atom_site_fract_x
_atom_site_fract_y
_atom_site_fract_z
_atom_site_occupancy
_atom_site_U_iso_or_equiv
O1 O-2 0.25 0.25 0.25 1 0.0
D1 D+1 0.4125 0.4125 0.4125 0.5 0.0

loop_
_cod_changelog_entry_id
_cod_changelog_entry_author
_cod_changelog_entry_date
_cod_changelog_entry_text
1 'Vaitkus, Antanas' 2022-03-25T11:55:32+02:00 'Updated bibliographic and space group information.'
2 'Vaitkus, Antanas' 2022-03-25T11:55:32+02:00 'Added additional information after consulting the original publication.'
3 'Vaitkus, Antanas' 2022-05-10T18:00:00+03:00 'Added a reference to the optimal COD entry 1566716.'
